data_7710481
loop_
_publ_author_name
'Yang, Feng'
'Qin, Yaqi'
'Wang, Pengcheng'
'Lin, Qiuhan'
'Xu, Yuangang'
'Lu, Ming'

_publ_section_title
;
 Nitrogen-rich ion salts of 1-hydroxytetrazole-5-hydrazide: a new series
 of high energy compounds that combine good stability and high energy
 performance
;
_journal_name_full 'Dalton Transactions'
_journal_paper_doi 10.1039/D2DT01173E
_journal_year 2022
_chemical_formula_moiety 'C2 H3 N6 O2, H5 N2'
_chemical_formula_sum 'C2 H8 N8 O2'
_chemical_formula_weight 176.16
_space_group_crystal_system monoclinic
_space_group_IT_number 14
_space_group_name_Hall '-P 2yn'
_space_group_name_H-M_alt 'P 1 21/n 1'
_atom_sites_solution_hydrogens difmap
_atom_sites_solution_primary dual
_audit_creation_date 2021-09-04
_audit_creation_method
;
Olex2 1.5
(compiled 2021.08.20 svn.r13c46975 for OlexSys, GUI svn.r6394)
;
_audit_update_record
;
2021-09-06 deposited with the CCDC.	2022-06-15 downloaded from the CCDC.
;
_cell_angle_alpha 90
_cell_angle_beta 92.123(6)
_cell_angle_gamma 90
_cell_formula_units_Z 8
_cell_length_a 3.6249(5)
_cell_length_b 24.182(3)
_cell_length_c 15.487(2)
_cell_measurement_reflns_used 6904
_cell_measurement_temperature 193.00
_cell_measurement_theta_max 60.236
_cell_measurement_theta_min 2.949
_cell_volume 1356.6(3)
_computing_cell_refinement 'SAINT V8.40B (?, 2016)'
_computing_data_reduction 'SAINT V8.40B (?, 2016)'
_computing_molecular_graphics 'Olex2 1.5 (Dolomanov et al., 2009)'
_computing_publication_material 'Olex2 1.5 (Dolomanov et al., 2009)'
_computing_structure_refinement 'SHELXL 2018/3 (Sheldrick, 2015)'
_computing_structure_solution 'SHELXT 2018/2 (Sheldrick, 2018)'
_diffrn_ambient_temperature 193.00
_diffrn_measured_fraction_theta_full 0.994
_diffrn_measured_fraction_theta_max 0.970
_diffrn_measurement_device_type 'Bruker D8 VENTURE Metaljet PHOTON II'
_diffrn_measurement_method '\f and \w scans'
_diffrn_radiation_type GaK\a
_diffrn_radiation_wavelength 1.34139
_diffrn_reflns_av_R_equivalents 0.0521
_diffrn_reflns_av_unetI/netI 0.0451
_diffrn_reflns_Laue_measured_fraction_full 0.994
_diffrn_reflns_Laue_measured_fraction_max 0.970
_diffrn_reflns_limit_h_max 4
_diffrn_reflns_limit_h_min -3
_diffrn_reflns_limit_k_max 30
_diffrn_reflns_limit_k_min -28
_diffrn_reflns_limit_l_max 19
_diffrn_reflns_limit_l_min -20
_diffrn_reflns_number 10727
_diffrn_reflns_point_group_measured_fraction_full 0.994
_diffrn_reflns_point_group_measured_fraction_max 0.970
_diffrn_reflns_theta_full 53.594
_diffrn_reflns_theta_max 60.317
_diffrn_reflns_theta_min 2.949
_diffrn_source_current 2.86
_diffrn_source_power 0.19937059999999998
_diffrn_source_voltage 69.71
_diffrn_standards_number 0
_exptl_absorpt_coefficient_mu 0.817
_exptl_absorpt_correction_T_max 0.7518
_exptl_absorpt_correction_T_min 0.6240
_exptl_absorpt_correction_type multi-scan
_exptl_absorpt_process_details
;
SADABS-2016/2 (Bruker,2016/2) was used for absorption correction.
wR2(int) was 0.1372 before and 0.0961 after correction.
The Ratio of minimum to maximum transmission is 0.8300.
The \l/2 correction factor is Not present.
;
_exptl_crystal_density_diffrn 1.725
_exptl_crystal_description block
_exptl_crystal_F_000 736
_exptl_crystal_size_max 0.12
_exptl_crystal_size_mid 0.1
_exptl_crystal_size_min 0.1
_refine_diff_density_max 0.288
_refine_diff_density_min -0.302
_refine_diff_density_rms 0.064
_refine_ls_extinction_method none
_refine_ls_goodness_of_fit_ref 1.064
_refine_ls_hydrogen_treatment refall
_refine_ls_matrix_type full
_refine_ls_number_parameters 281
_refine_ls_number_reflns 3004
_refine_ls_number_restraints 0
_refine_ls_restrained_S_all 1.064
_refine_ls_R_factor_all 0.0504
_refine_ls_R_factor_gt 0.0432
_refine_ls_shift/su_max 0.000
_refine_ls_shift/su_mean 0.000
_refine_ls_structure_factor_coef Fsqd
_refine_ls_weighting_details 'w=1/[\s^2^(Fo^2^)+(0.0637P)^2^+0.5350P] where P=(Fo^2^+2Fc^2^)/3'
_refine_ls_weighting_scheme calc
_refine_ls_wR_factor_gt 0.1146
_refine_ls_wR_factor_ref 0.1207
_reflns_Friedel_coverage 0.000
_reflns_number_gt 2546
_reflns_number_total 3004
_reflns_threshold_expression 'I > 2\s(I)'
_cod_data_source_file d2dt01173e2.cif
_cod_data_source_block a
_cod_original_cell_volume 1356.7(3)
_cod_database_code 7710481
_shelx_shelxl_version_number 2018/3
_shelx_space_group_comment
;
The symmetry employed for this shelxl refinement is uniquely defined
by the following loop, which should always be used as a source of
symmetry information in preference to the above space-group names.
They are only intended as comments.
;
_shelx_estimated_absorpt_t_max 0.923
_shelx_estimated_absorpt_t_min 0.908
_olex2_refinement_description
;
;
_olex2_submission_special_instructions 'No special instructions were received'

loop_
_space_group_symop_operation_xyz
'x, y, z'
'-x+1/2, y+1/2, -z+1/2'
'-x, -y, -z'
'x-1/2, -y-1/2, z-1/2'

loop_
_atom_site_label
_atom_site_type_symbol
_atom_site_fract_x
_atom_site_fract_y
_atom_site_fract_z
_atom_site_U_iso_or_equiv
_atom_site_adp_type
_atom_site_occupancy
_atom_site_site_symmetry_order
_atom_site_calc_flag
_atom_site_refinement_flags_posn
_atom_site_refinement_flags_adp
_atom_site_refinement_flags_occupancy
_atom_site_disorder_assembly
_atom_site_disorder_group
O1 O 0.6287(4) 0.34771(5) 0.36597(7) 0.0279(3) Uani 1 1 d . . . . .
O2 O 1.0838(3) 0.28948(5) 0.60721(7) 0.0227(3) Uani 1 1 d . . . . .
N1 N 0.9085(6) 0.43030(7) 0.46854(11) 0.0347(4) Uani 1 1 d . . . . .
H1A H 0.704(9) 0.4374(12) 0.4390(19) 0.058(8) Uiso 1 1 d . . . . .
H1B H 0.899(8) 0.4513(12) 0.518(2) 0.060(8) Uiso 1 1 d . . . . .
N2 N 0.8802(4) 0.37462(6) 0.49511(9) 0.0234(3) Uani 1 1 d . . . . .
H2 H 0.966(6) 0.3646(9) 0.5480(15) 0.033(6) Uiso 1 1 d . . . . .
N3 N 0.6538(4) 0.23583(6) 0.42337(9) 0.0223(3) Uani 1 1 d . . . . .
N4 N 0.7333(4) 0.19108(6) 0.47197(9) 0.0257(3) Uani 1 1 d . . . . .
N5 N 0.8981(4) 0.20549(6) 0.54577(9) 0.0239(3) Uani 1 1 d . . . . .
N6 N 0.9248(4) 0.26064(6) 0.54423(8) 0.0185(3) Uani 1 1 d . . . . .
C1 C 0.7555(4) 0.33708(7) 0.44013(10) 0.0194(3) Uani 1 1 d . . . . .
C2 C 0.7746(4) 0.27931(7) 0.46928(9) 0.0184(3) Uani 1 1 d . . . . .
O3 O 0.8409(3) 0.49953(5) 0.88320(8) 0.0250(3) Uani 1 1 d . . . . .
O4 O 0.2146(3) 0.36209(5) 0.78237(7) 0.0228(3) Uani 1 1 d . . . . .
N7 N 0.7105(4) 0.41952(7) 1.00639(9) 0.0251(3) Uani 1 1 d . . . . .
H7A H 0.806(7) 0.4531(11) 1.0150(16) 0.042(7) Uiso 1 1 d . . . . .
H7B H 0.905(8) 0.3957(11) 1.0106(17) 0.049(7) Uiso 1 1 d . . . . .
N8 N 0.5906(4) 0.41729(6) 0.91873(8) 0.0206(3) Uani 1 1 d . . . . .
H8 H 0.463(6) 0.3899(9) 0.9035(13) 0.026(5) Uiso 1 1 d . . . . .
N9 N 0.5524(4) 0.48667(6) 0.71184(9) 0.0239(3) Uani 1 1 d . . . . .
N10 N 0.3943(4) 0.46426(6) 0.64015(9) 0.0272(3) Uani 1 1 d . . . . .
N11 N 0.2552(4) 0.41539(6) 0.65740(9) 0.0250(3) Uani 1 1 d . . . . .
N12 N 0.3246(4) 0.40659(5) 0.74206(8) 0.0189(3) Uani 1 1 d . . . . .
C3 C 0.6591(4) 0.45772(6) 0.86430(10) 0.0181(3) Uani 1 1 d . . . . .
C4 C 0.5096(4) 0.45014(6) 0.77514(10) 0.0183(3) Uani 1 1 d . . . . .
N13 N 0.6933(4) 0.27675(6) 0.75871(9) 0.0203(3) Uani 1 1 d . . . . .
H13A H 0.832(6) 0.2864(9) 0.7102(15) 0.032(6) Uiso 1 1 d . . . . .
H13B H 0.512(7) 0.3037(10) 0.7670(15) 0.043(7) Uiso 1 1 d . . . . .
H13C H 0.840(7) 0.2728(9) 0.8087(15) 0.036(6) Uiso 1 1 d . . . . .
N14 N 0.5319(4) 0.22365(6) 0.73562(9) 0.0214(3) Uani 1 1 d . . . . .
H14A H 0.387(6) 0.2132(9) 0.7817(15) 0.031(6) Uiso 1 1 d . . . . .
H14B H 0.377(6) 0.2325(9) 0.6915(15) 0.032(6) Uiso 1 1 d . . . . .
N15 N 0.8291(4) 0.59437(6) 0.74986(9) 0.0204(3) Uani 1 1 d . . . . .
H15A H 0.779(6) 0.6154(10) 0.7042(14) 0.032(6) Uiso 1 1 d . . . . .
H15B H 1.068(7) 0.5982(9) 0.7684(15) 0.039(6) Uiso 1 1 d . . . . .
H15C H 0.791(6) 0.5583(10) 0.7321(13) 0.029(5) Uiso 1 1 d . . . . .
N16 N 0.5757(4) 0.60858(6) 0.81590(9) 0.0215(3) Uani 1 1 d . . . . .
H16A H 0.615(6) 0.5844(9) 0.8603(14) 0.033(6) Uiso 1 1 d . . . . .
H16B H 0.642(7) 0.6431(10) 0.8325(14) 0.035(6) Uiso 1 1 d . . . . .

loop_
_atom_site_aniso_label
_atom_site_aniso_U_11
_atom_site_aniso_U_22
_atom_site_aniso_U_33
_atom_site_aniso_U_23
_atom_site_aniso_U_13
_atom_site_aniso_U_12
O1 0.0355(7) 0.0305(7) 0.0172(5) 0.0029(5) -0.0059(5) 0.0079(5)
O2 0.0271(6) 0.0251(6) 0.0156(5) -0.0009(4) -0.0051(4) -0.0028(5)
N1 0.0532(11) 0.0202(8) 0.0303(8) 0.0051(6) -0.0037(7) -0.0026(7)
N2 0.0317(8) 0.0203(7) 0.0179(7) 0.0031(5) -0.0029(5) -0.0008(6)
N3 0.0237(7) 0.0229(7) 0.0204(7) -0.0009(5) -0.0006(5) 0.0016(5)
N4 0.0313(8) 0.0221(7) 0.0237(7) -0.0005(5) 0.0002(6) -0.0006(6)
N5 0.0325(8) 0.0187(7) 0.0203(7) 0.0005(5) -0.0005(5) 0.0009(6)
N6 0.0204(7) 0.0197(7) 0.0153(6) 0.0000(5) -0.0002(5) 0.0004(5)
C1 0.0187(7) 0.0233(8) 0.0160(7) 0.0007(6) -0.0003(5) 0.0030(6)
C2 0.0188(7) 0.0226(8) 0.0135(7) -0.0008(6) -0.0006(5) 0.0019(6)
O3 0.0287(6) 0.0199(6) 0.0260(6) -0.0003(4) -0.0037(5) -0.0039(5)
O4 0.0239(6) 0.0174(6) 0.0274(6) 0.0010(4) 0.0023(5) -0.0027(4)
N7 0.0324(8) 0.0268(8) 0.0159(7) -0.0003(5) -0.0011(6) 0.0007(7)
N8 0.0248(7) 0.0196(7) 0.0172(6) 0.0000(5) -0.0020(5) -0.0028(6)
N9 0.0294(7) 0.0205(7) 0.0215(7) 0.0007(5) -0.0021(5) -0.0004(6)
N10 0.0355(8) 0.0242(8) 0.0217(7) -0.0004(5) -0.0042(6) -0.0010(6)
N11 0.0295(8) 0.0246(7) 0.0205(7) -0.0006(5) -0.0034(5) 0.0005(6)
N12 0.0196(7) 0.0181(7) 0.0190(6) -0.0004(5) -0.0003(5) 0.0007(5)
C3 0.0173(7) 0.0167(7) 0.0204(7) -0.0014(6) 0.0002(5) 0.0027(6)
C4 0.0190(7) 0.0163(7) 0.0197(7) -0.0005(6) 0.0003(6) 0.0018(6)
N13 0.0202(7) 0.0195(7) 0.0211(7) 0.0010(5) -0.0002(5) 0.0009(5)
N14 0.0234(7) 0.0187(7) 0.0220(7) 0.0007(5) -0.0009(6) 0.0007(5)
N15 0.0170(7) 0.0206(7) 0.0235(7) 0.0020(6) 0.0006(5) -0.0002(5)
N16 0.0206(7) 0.0235(8) 0.0203(7) 0.0004(6) 0.0014(5) -0.0009(6)

loop_
_atom_type_symbol
_atom_type_description
_atom_type_scat_dispersion_real
_atom_type_scat_dispersion_imag
_atom_type_scat_source
C C 0.0137 0.0067 'International Tables Vol C Tables 4.2.6.8 and 6.1.1.4'
H H 0.0000 0.0000 'International Tables Vol C Tables 4.2.6.8 and 6.1.1.4'
N N 0.0241 0.0134 'International Tables Vol C Tables 4.2.6.8 and 6.1.1.4'
O O 0.0389 0.0241 'International Tables Vol C Tables 4.2.6.8 and 6.1.1.4'

loop_
_geom_angle_atom_site_label_1
_geom_angle_atom_site_label_2
_geom_angle_atom_site_label_3
_geom_angle
_geom_angle_site_symmetry_1
_geom_angle_site_symmetry_3
_geom_angle_publ_flag
H1A N1 H1B 106(3) . . ?
N2 N1 H1A 105.7(19) . . ?
N2 N1 H1B 106.3(19) . . ?
N1 N2 H2 119.7(14) . . ?
C1 N2 N1 119.79(14) . . ?
C1 N2 H2 120.2(14) . . ?
C2 N3 N4 106.08(13) . . ?
N5 N4 N3 110.73(13) . . ?
N4 N5 N6 106.21(12) . . ?
O2 N6 N5 123.07(12) . . ?
O2 N6 C2 128.02(14) . . ?
N5 N6 C2 108.89(13) . . ?
O1 C1 N2 124.10(15) . . ?
O1 C1 C2 119.35(14) . . ?
N2 C1 C2 116.55(13) . . ?
N3 C2 N6 108.09(14) . . ?
N3 C2 C1 125.10(13) . . ?
N6 C2 C1 126.78(14) . . ?
H7A N7 H7B 106(2) . . ?
N8 N7 H7A 106.4(16) . . ?
N8 N7 H7B 104.8(17) . . ?
N7 N8 H8 116.7(14) . . ?
C3 N8 N7 121.84(14) . . ?
C3 N8 H8 121.4(14) . . ?
C4 N9 N10 106.41(14) . . ?
N11 N10 N9 110.43(13) . . ?
N10 N11 N12 106.33(13) . . ?
O4 N12 N11 123.01(13) . . ?
O4 N12 C4 128.22(13) . . ?
C4 N12 N11 108.76(13) . . ?
O3 C3 N8 124.44(14) . . ?
O3 C3 C4 119.81(14) . . ?
N8 C3 C4 115.73(14) . . ?
N9 C4 N12 108.06(13) . . ?
N9 C4 C3 123.85(14) . . ?
N12 C4 C3 128.05(14) . . ?
H13A N13 H13B 109(2) . . ?
H13A N13 H13C 112(2) . . ?
H13B N13 H13C 110(2) . . ?
N14 N13 H13A 104.0(13) . . ?
N14 N13 H13B 111.7(15) . . ?
N14 N13 H13C 109.2(14) . . ?
N13 N14 H14A 106.4(13) . . ?
N13 N14 H14B 102.2(14) . . ?
H14A N14 H14B 107(2) . . ?
H15A N15 H15B 111(2) . . ?
H15A N15 H15C 106.3(19) . . ?
H15B N15 H15C 108.7(19) . . ?
N16 N15 H15A 108.3(14) . . ?
N16 N15 H15B 112.2(15) . . ?
N16 N15 H15C 110.1(14) . . ?
N15 N16 H16A 107.3(14) . . ?
N15 N16 H16B 104.5(15) . . ?
H16A N16 H16B 110(2) . . ?

loop_
_geom_bond_atom_site_label_1
_geom_bond_atom_site_label_2
_geom_bond_distance
_geom_bond_site_symmetry_2
_geom_bond_publ_flag
O1 C1 1.2480(19) . ?
O2 N6 1.3147(16) . ?
N1 H1A 0.87(3) . ?
N1 H1B 0.92(3) . ?
N1 N2 1.413(2) . ?
N2 H2 0.90(2) . ?
N2 C1 1.313(2) . ?
N3 N4 1.343(2) . ?
N3 C2 1.334(2) . ?
N4 N5 1.3169(19) . ?
N5 N6 1.337(2) . ?
N6 C2 1.3419(19) . ?
C1 C2 1.469(2) . ?
O3 C3 1.236(2) . ?
O4 N12 1.3133(18) . ?
N7 H7A 0.89(3) . ?
N7 H7B 0.91(3) . ?
N7 N8 1.4110(18) . ?
N8 H8 0.84(2) . ?
N8 C3 1.320(2) . ?
N9 N10 1.3445(19) . ?
N9 C4 1.333(2) . ?
N10 N11 1.316(2) . ?
N11 N12 1.3429(19) . ?
N12 C4 1.340(2) . ?
C3 C4 1.476(2) . ?
N13 H13A 0.95(2) . ?
N13 H13B 0.94(3) . ?
N13 H13C 0.93(2) . ?
N13 N14 1.4503(19) . ?
N14 H14A 0.94(2) . ?
N14 H14B 0.89(2) . ?
N15 H15A 0.88(2) . ?
N15 H15B 0.91(3) . ?
N15 H15C 0.92(2) . ?
N15 N16 1.441(2) . ?
N16 H16A 0.91(2) . ?
N16 H16B 0.90(2) . ?

loop_
_geom_hbond_atom_site_label_D
_geom_hbond_atom_site_label_H
_geom_hbond_atom_site_label_A
_geom_hbond_distance_DH
_geom_hbond_distance_HA
_geom_hbond_distance_DA
_geom_hbond_angle_DHA
_geom_hbond_site_symmetry_A
_geom_hbond_publ_flag
N2 H2 O2 0.90(2) 2.07(2) 2.7753(18) 134.3(19) . yes
N8 H8 O4 0.84(2) 2.16(2) 2.8083(18) 134.4(18) . yes
N13 H13A O2 0.95(2) 1.87(2) 2.8017(19) 168(2) . yes
N13 H13B O4 0.94(3) 1.80(3) 2.7297(19) 172(2) . yes
N15 H15A O1 0.88(2) 2.01(2) 2.7773(18) 144.2(19) 3_666 yes
N15 H15B N16 0.91(3) 1.97(3) 2.878(2) 176(2) 1_655 yes
N15 H15C N9 0.92(2) 1.96(2) 2.845(2) 160.9(19) . yes

loop_
_geom_torsion_atom_site_label_1
_geom_torsion_atom_site_label_2
_geom_torsion_atom_site_label_3
_geom_torsion_atom_site_label_4
_geom_torsion
_geom_torsion_site_symmetry_1
_geom_torsion_site_symmetry_2
_geom_torsion_site_symmetry_3
_geom_torsion_site_symmetry_4
_geom_torsion_publ_flag
O1 C1 C2 N3 -2.4(2) . . . . ?
O1 C1 C2 N6 175.21(15) . . . . ?
O2 N6 C2 N3 178.28(14) . . . . ?
O2 N6 C2 C1 0.3(3) . . . . ?
N1 N2 C1 O1 -6.1(3) . . . . ?
N1 N2 C1 C2 173.10(15) . . . . ?
N2 C1 C2 N3 178.36(15) . . . . ?
N2 C1 C2 N6 -4.0(2) . . . . ?
N3 N4 N5 N6 -0.06(18) . . . . ?
N4 N3 C2 N6 0.12(18) . . . . ?
N4 N3 C2 C1 178.10(15) . . . . ?
N4 N5 N6 O2 -178.40(14) . . . . ?
N4 N5 N6 C2 0.13(17) . . . . ?
N5 N6 C2 N3 -0.16(18) . . . . ?
N5 N6 C2 C1 -178.10(15) . . . . ?
C2 N3 N4 N5 -0.04(18) . . . . ?
O3 C3 C4 N9 -1.2(2) . . . . ?
O3 C3 C4 N12 176.22(16) . . . . ?
O4 N12 C4 N9 -177.81(15) . . . . ?
O4 N12 C4 C3 4.4(3) . . . . ?
N7 N8 C3 O3 2.6(3) . . . . ?
N7 N8 C3 C4 -178.72(14) . . . . ?
N8 C3 C4 N9 -179.95(15) . . . . ?
N8 C3 C4 N12 -2.5(2) . . . . ?
N9 N10 N11 N12 0.30(18) . . . . ?
N10 N9 C4 N12 -0.66(18) . . . . ?
N10 N9 C4 C3 177.22(14) . . . . ?
N10 N11 N12 O4 178.04(14) . . . . ?
N10 N11 N12 C4 -0.71(18) . . . . ?
N11 N12 C4 N9 0.86(18) . . . . ?
N11 N12 C4 C3 -176.90(15) . . . . ?
C4 N9 N10 N11 0.22(19) . . . . ?
